data_4000156
loop_
_publ_author_name
'Li, J.'
'Yokochi, A.'
'Amos, T. G.'
'Sleight, A. W.'

_publ_section_title
;
 Strong Negative Thermal Expansion along the O--Cu--O Linkage in CuScO~2~
;
_journal_coden_ASTM CMATEX
_journal_issue 6
_journal_name_full 'Chemistry of Materials'
_journal_page_first 2602
_journal_page_last 2606
_journal_paper_doi 10.1021/cm011633v
_journal_volume 14
_journal_year 2002
_chemical_formula_sum 'Cu O2 Sc'
_chemical_formula_weight 140.50
_space_group_IT_number 194
_symmetry_cell_setting hexagonal
_symmetry_space_group_name_Hall '-P 6c 2c'
_symmetry_space_group_name_H-M 'P 63/m m c'
_atom_sites_solution_primary direct
_cell_angle_alpha 90.00
_cell_angle_beta 90.00
_cell_angle_gamma 120.00
_cell_formula_units_Z 4
_cell_length_a 3.2146(10)
_cell_length_b 3.2146(10)
_cell_length_c 11.3857(13)
_cell_measurement_reflns_used 25
_cell_measurement_temperature 290(2)
_cell_measurement_theta_max 17.5
_cell_measurement_theta_min 12.5
_cell_volume 101.89(5)
_diffrn_ambient_temperature 290(2)
_diffrn_detector_area_resol_mean ?
_diffrn_measurement_device_type 'Rigaku AFC6R'
_diffrn_measurement_method '\w/2\q scans'
_diffrn_radiation_monochromator graphite
_diffrn_radiation_source 'rotating anode'
_diffrn_radiation_type MoK\a
_diffrn_radiation_wavelength 0.71069
_diffrn_reflns_av_R_equivalents 0.0325
_diffrn_reflns_av_sigmaI/netI 0.0162
_diffrn_reflns_limit_h_max 6
_diffrn_reflns_limit_h_min -6
_diffrn_reflns_limit_k_max 6
_diffrn_reflns_limit_k_min -4
_diffrn_reflns_limit_l_max 24
_diffrn_reflns_limit_l_min -16
_diffrn_reflns_number 1127
_diffrn_reflns_theta_max 50.04
_diffrn_reflns_theta_min 26.52
_diffrn_standards_decay_% 0
_diffrn_standards_interval_count 147
_diffrn_standards_interval_time ?
_diffrn_standards_number 3
_exptl_absorpt_coefficient_mu 13.357
_exptl_absorpt_correction_T_max 0.7758
_exptl_absorpt_correction_T_min 0.3622
_exptl_absorpt_correction_type semi-empirical
_exptl_absorpt_process_details 'Sortav as programmed in WinGX V1.64.02'
_exptl_crystal_colour Colorless
_exptl_crystal_density_diffrn 4.579
_exptl_crystal_density_meas ?
_exptl_crystal_density_method 'not measured'
_exptl_crystal_description 'Truncated hexagonal bipyramid'
_exptl_crystal_F_000 132
_exptl_crystal_size_max 0.10
_exptl_crystal_size_mid 0.10
_exptl_crystal_size_min 0.10
_refine_ls_extinction_coef 0.8(3)
_refine_ls_extinction_expression Fc^*^=kFc[1+0.001xFc^2^\l^3^/sin(2\q)]^-1/4^
_refine_ls_extinction_method SHELXL
_refine_ls_goodness_of_fit_ref 1.255
_refine_ls_matrix_type full
_refine_ls_number_parameters 9
_refine_ls_number_reflns 187
_refine_ls_number_restraints 0
_refine_ls_restrained_S_all 1.255
_refine_ls_R_factor_all 0.0235
_refine_ls_R_factor_gt 0.0187
_refine_ls_shift/su_max 0.000
_refine_ls_shift/su_mean 0.000
_refine_ls_structure_factor_coef Fsqd
_refine_ls_weighting_details 'calc w=1/[\s^2^(Fo^2^)+(0.0156P)^2^+0.0012P] where P=(Fo^2^+2Fc^2^)/3'
_refine_ls_weighting_scheme calc
_refine_ls_wR_factor_gt 0.0351
_refine_ls_wR_factor_ref 0.0358
_reflns_number_gt 173
_reflns_number_total 187
_reflns_threshold_expression >2sigma(I)
_cod_depositor_comments
;
The following automatic conversions were performed:
'_symmetry_cell_setting' value 'Hexagonal' changed to 'hexagonal'
according to '/home/saulius/struct/CIF-dictionaries/cif_core.dic'
dictionary named 'cif_core.dic' version 2.4.1 from 2010-06-29.

Automatic conversion script
Id: cif_fix_enum 1527 2010-12-29 10:47:43Z saulius 
;
_cod_original_sg_symbol_H-M P63/mmc
_cod_database_code 4000156

loop_
_symmetry_equiv_pos_as_xyz
'x, y, z'
'-x, -y, z+1/2'
'-y, -x, -z+1/2'
'y, x, -z'
'x-y, -y, -z'
'-x+y, y, -z+1/2'
'x, x-y, -z+1/2'
'-x, -x+y, -z'
'-y, x-y, z'
'y, -x+y, z+1/2'
'x-y, x, z+1/2'
'-x+y, -x, z'
'-x, -y, -z'
'x, y, -z-1/2'
'y, x, z-1/2'
'-y, -x, z'
'-x+y, y, z'
'x-y, -y, z-1/2'
'-x, -x+y, z-1/2'
'x, x-y, z'
'y, -x+y, -z'
'-y, x-y, -z-1/2'
'-x+y, -x, -z-1/2'
'x-y, x, -z'

loop_
_atom_site_label
_atom_site_type_symbol
_atom_site_fract_x
_atom_site_fract_y
_atom_site_fract_z
_atom_site_U_iso_or_equiv
_atom_site_adp_type
_atom_site_occupancy
_atom_site_symmetry_multiplicity
_atom_site_calc_flag
_atom_site_refinement_flags
_atom_site_disorder_assembly
_atom_site_disorder_group
Cu1 Cu 0.3333 0.6667 0.2500 0.02474(10) Uani 1 2 d S . .
Sc2 Sc 1.0000 0.0000 0.5000 0.01864(10) Uani 1 2 d S . .
O1 O 0.3333 0.6667 0.08928(7) 0.01947(12) Uani 1 4 d S . .

loop_
_atom_site_aniso_label
_atom_site_aniso_U_11
_atom_site_aniso_U_22
_atom_site_aniso_U_33
_atom_site_aniso_U_23
_atom_site_aniso_U_13
_atom_site_aniso_U_12
Cu1 0.02799(11) 0.02799(11) 0.01823(11) 0.000 0.000 0.01400(6)
Sc2 0.01765(11) 0.01765(11) 0.02062(11) 0.000 0.000 0.00882(5)
O1 0.01990(15) 0.01990(15) 0.0186(2) 0.000 0.000 0.00995(7)

loop_
_cod_changelog_entry_id
_cod_changelog_entry_author
_cod_changelog_entry_date
_cod_changelog_entry_text
1 'Vaitkus, Antanas' 2021-10-23T02:59:34+03:00 'Updated bibliographic information.'
